data_9000091
loop_
_publ_author_name
'Evans, H. T.'
'Mrose, M. E.'

_publ_section_title
;A crystal chemical study of the vanadium oxide minerals, haggite and
 doloresite
;
_journal_name_full 'American Mineralogist'
_journal_page_first 1144
_journal_page_last 1166
_journal_volume 45
_journal_year 1960
_chemical_formula_sum 'O5 V2'
_chemical_name_mineral Haggite
_space_group_IT_number 12
_symmetry_space_group_name_Hall '-C 2y'
_symmetry_space_group_name_H-M 'C 1 2/m 1'
_cell_angle_alpha 90
_cell_angle_beta 98.25
_cell_angle_gamma 90
_cell_length_a 12.17
_cell_length_b 2.99
_cell_length_c 4.83
_cell_formula_units_Z 2
_cell_volume 173.937
_database_code_amcsd 0000094
_exptl_crystal_density_diffrn 3.473
_cod_original_formula_sum 'V2 O5'
_cod_database_code 9000091

loop_
_space_group_symop_operation_xyz
x,y,z
1/2+x,1/2+y,z
x,-y,z
1/2+x,1/2-y,z
-x,y,-z
1/2-x,1/2+y,-z
-x,-y,-z
1/2-x,1/2-y,-z

loop_
_atom_site_label
_atom_site_fract_x
_atom_site_fract_y
_atom_site_fract_z
_atom_site_U_iso_or_equiv
V 0.13780 0.00000 0.39670 0.05269
O1 0.00000 0.00000 0.50000 0.07434
O2 0.60940 0.00000 0.13300 0.06206
O3 0.30260 0.00000 0.34600 0.06510

loop_
_cod_related_entry_id
_cod_related_entry_database
_cod_related_entry_code
1 ChemSpider 10605728
2 AMCSD 0000094
